data_7239786
loop_
_publ_author_name
'F\"oller, Jelena'
'Friese, Daniel H.'
'Riese, Stefan'
'Kaminski, Jeremy M.'
'Metz, Simon'
'Schmidt, David'
'W\"urthner, Frank'
'Lambert, Christoph'
'Marian, Christel M.'

_publ_section_title
;
 On the photophysical properties of Ir<sup>III</sup>, Pt<sup>II</sup>, and
 Pd<sup>II</sup> (phenylpyrazole) (phenyldipyrrin) complexes.
;
_journal_issue 6
_journal_name_full 'Physical chemistry chemical physics : PCCP'
_journal_page_first 3217
_journal_page_last 3233
_journal_paper_doi 10.1039/c9cp05603c
_journal_volume 22
_journal_year 2020
_chemical_formula_moiety 'C24 H18 N4 Pt'
_chemical_formula_sum 'C24 H18 N4 Pt'
_chemical_formula_weight 557.51
_space_group_crystal_system monoclinic
_space_group_IT_number 14
_space_group_name_Hall '-P 2ybc'
_space_group_name_H-M_alt 'P 1 21/c 1'
_atom_sites_solution_hydrogens geom
_audit_creation_method SHELXL-2014/7
_audit_update_record
;
2019-10-09 deposited with the CCDC.	2020-01-20 downloaded from the CCDC.
;
_cell_angle_alpha 90
_cell_angle_beta 106.2110(10)
_cell_angle_gamma 90
_cell_formula_units_Z 8
_cell_length_a 28.1541(9)
_cell_length_b 7.8910(3)
_cell_length_c 17.6912(6)
_cell_measurement_reflns_used 9874
_cell_measurement_temperature 100(2)
_cell_measurement_theta_max 72.13
_cell_measurement_theta_min 3.27
_cell_volume 3774.1(2)
_computing_cell_refinement 'Bruker SAINT'
_computing_data_collection 'Bruker APEX3'
_computing_data_reduction 'Bruker SAINT'
_computing_molecular_graphics 'Bruker SHELXTL'
_computing_publication_material 'Bruker SHELXTL'
_computing_structure_refinement 'SHELXL-2014/7 (Sheldrick, 2014)'
_computing_structure_solution 'SHELXS-97 (Sheldrick 2008)'
_diffrn_ambient_temperature 100(2)
_diffrn_measured_fraction_theta_full 1.000
_diffrn_measured_fraction_theta_max 0.998
_diffrn_measurement_device_type Bruker-Kappa-D8Quest_Photon100
_diffrn_measurement_method omega_and_phi_scan
_diffrn_radiation_type CuK\a
_diffrn_radiation_wavelength 1.54178
_diffrn_reflns_av_R_equivalents 0.0630
_diffrn_reflns_av_unetI/netI 0.0415
_diffrn_reflns_Laue_measured_fraction_full 1.000
_diffrn_reflns_Laue_measured_fraction_max 0.998
_diffrn_reflns_limit_h_max 34
_diffrn_reflns_limit_h_min -34
_diffrn_reflns_limit_k_max 9
_diffrn_reflns_limit_k_min -9
_diffrn_reflns_limit_l_max 21
_diffrn_reflns_limit_l_min -19
_diffrn_reflns_number 40405
_diffrn_reflns_point_group_measured_fraction_full 1.000
_diffrn_reflns_point_group_measured_fraction_max 0.998
_diffrn_reflns_theta_full 67.679
_diffrn_reflns_theta_max 72.370
_diffrn_reflns_theta_min 3.269
_diffrn_source Cu/K(alpha)_ImuS_Microsource
_exptl_absorpt_coefficient_mu 14.046
_exptl_absorpt_correction_T_max 0.7536
_exptl_absorpt_correction_T_min 0.4897
_exptl_absorpt_correction_type multi-scan
_exptl_absorpt_process_details Bruker-SADABS
_exptl_crystal_colour red
_exptl_crystal_density_diffrn 1.962
_exptl_crystal_description block
_exptl_crystal_F_000 2144
_exptl_crystal_size_max 0.200
_exptl_crystal_size_mid 0.112
_exptl_crystal_size_min 0.062
_refine_diff_density_max 2.733
_refine_diff_density_min -2.124
_refine_diff_density_rms 0.177
_refine_ls_extinction_method none
_refine_ls_goodness_of_fit_ref 1.203
_refine_ls_hydrogen_treatment constr
_refine_ls_matrix_type full
_refine_ls_number_parameters 523
_refine_ls_number_reflns 7444
_refine_ls_number_restraints 0
_refine_ls_restrained_S_all 1.203
_refine_ls_R_factor_all 0.0525
_refine_ls_R_factor_gt 0.0474
_refine_ls_shift/su_max 0.001
_refine_ls_shift/su_mean 0.000
_refine_ls_structure_factor_coef Fsqd
_refine_ls_weighting_details 'w=1/[\s^2^(Fo^2^)+(0.0128P)^2^+41.9351P] where P=(Fo^2^+2Fc^2^)/3'
_refine_ls_weighting_scheme calc
_refine_ls_wR_factor_gt 0.0982
_refine_ls_wR_factor_ref 0.1005
_reflns_Friedel_coverage 0.000
_reflns_number_gt 6860
_reflns_number_total 7444
_reflns_threshold_expression 'I > 2\s(I)'
_cod_data_source_file c9cp05603c2.cif
_cod_data_source_block L001_ab
_cod_depositor_comments 'Adding full bibliography for 7239786--7239787.cif.'
_cod_original_sg_symbol_H-M 'P 21/c'
_cod_database_code 7239786
_shelx_shelxl_version_number 2014/7
_shelx_space_group_comment
;
The symmetry employed for this shelxl refinement is uniquely defined
by the following loop, which should always be used as a source of
symmetry information in preference to the above space-group names.
They are only intended as comments.
;

loop_
_space_group_symop_operation_xyz
'x, y, z'
'-x, y+1/2, -z+1/2'
'-x, -y, -z'
'x, -y-1/2, z-1/2'

loop_
_atom_site_label
_atom_site_type_symbol
_atom_site_fract_x
_atom_site_fract_y
_atom_site_fract_z
_atom_site_U_iso_or_equiv
_atom_site_adp_type
_atom_site_occupancy
_atom_site_site_symmetry_order
_atom_site_calc_flag
_atom_site_refinement_flags_posn
_atom_site_refinement_flags_adp
C1 C 0.1699(3) 0.5628(10) 0.2905(4) 0.0219(15) Uani 1 1 d . .
H1 H 0.1972 0.4904 0.3126 0.026 Uiso 1 1 calc R U
C2 C 0.1367(3) 0.5408(10) 0.2161(5) 0.0250(16) Uani 1 1 d . .
H2 H 0.1370 0.4522 0.1798 0.030 Uiso 1 1 calc R U
C3 C 0.1033(3) 0.6742(10) 0.2054(4) 0.0233(16) Uani 1 1 d . .
H3 H 0.0768 0.6957 0.1597 0.028 Uiso 1 1 calc R U
C4 C 0.1159(3) 0.7723(10) 0.2753(4) 0.0211(15) Uani 1 1 d . .
C5 C 0.0855(3) 0.8900(10) 0.2974(4) 0.0224(15) Uani 1 1 d . .
C6 C 0.0887(2) 0.9367(9) 0.3759(4) 0.0169(14) Uani 1 1 d . .
C7 C 0.0524(3) 1.0215(10) 0.4045(4) 0.0215(15) Uani 1 1 d . .
H7 H 0.0243 1.0809 0.3738 0.026 Uiso 1 1 calc R U
C8 C 0.0658(3) 1.0013(11) 0.4852(4) 0.0233(16) Uani 1 1 d . .
H8 H 0.0486 1.0414 0.5208 0.028 Uiso 1 1 calc R U
C9 C 0.1110(3) 0.9070(10) 0.5039(4) 0.0201(14) Uani 1 1 d . .
H9 H 0.1288 0.8745 0.5558 0.024 Uiso 1 1 calc R U
C10 C 0.0439(3) 0.9570(10) 0.2327(4) 0.0218(15) Uani 1 1 d . .
C11 C 0.0545(3) 1.0467(10) 0.1722(4) 0.0246(16) Uani 1 1 d . .
H11 H 0.0879 1.0688 0.1739 0.030 Uiso 1 1 calc R U
C12 C 0.0162(3) 1.1055(11) 0.1083(4) 0.0287(17) Uani 1 1 d . .
H12 H 0.0237 1.1678 0.0672 0.034 Uiso 1 1 calc R U
C13 C -0.0323(3) 1.0721(11) 0.1057(4) 0.0284(18) Uani 1 1 d . .
H13 H -0.0583 1.1106 0.0623 0.034 Uiso 1 1 calc R U
C14 C -0.0436(3) 0.9824(11) 0.1663(4) 0.0256(16) Uani 1 1 d . .
H14 H -0.0771 0.9602 0.1645 0.031 Uiso 1 1 calc R U
C15 C -0.0052(3) 0.9251(10) 0.2299(4) 0.0232(16) Uani 1 1 d . .
H15 H -0.0127 0.8641 0.2714 0.028 Uiso 1 1 calc R U
C16 C 0.2282(3) 0.9560(10) 0.6010(4) 0.0246(16) Uani 1 1 d . .
H16 H 0.1986 1.0123 0.6021 0.029 Uiso 1 1 calc R U
C17 C 0.2721(3) 0.9519(12) 0.6637(5) 0.0292(18) Uani 1 1 d . .
H17 H 0.2775 1.0018 0.7143 0.035 Uiso 1 1 calc R U
C18 C 0.3052(3) 0.8608(10) 0.6363(5) 0.0264(17) Uani 1 1 d . .
H18 H 0.3385 0.8364 0.6646 0.032 Uiso 1 1 calc R U
C19 C 0.2987(3) 0.7375(10) 0.5002(5) 0.0250(16) Uani 1 1 d . .
C20 C 0.3485(3) 0.6913(10) 0.5134(5) 0.0257(16) Uani 1 1 d . .
H20 H 0.3711 0.6981 0.5644 0.031 Uiso 1 1 calc R U
C21 C 0.3633(3) 0.6357(11) 0.4500(6) 0.033(2) Uani 1 1 d . .
H21 H 0.3965 0.6002 0.4570 0.040 Uiso 1 1 calc R U
C22 C 0.3298(3) 0.6316(11) 0.3761(5) 0.0288(17) Uani 1 1 d . .
H22 H 0.3404 0.5961 0.3321 0.035 Uiso 1 1 calc R U
C23 C 0.2803(3) 0.6794(11) 0.3655(5) 0.0250(16) Uani 1 1 d . .
H23 H 0.2581 0.6783 0.3140 0.030 Uiso 1 1 calc R U
C24 C 0.2632(3) 0.7281(10) 0.4282(5) 0.0222(15) Uani 1 1 d . .
C31 C 0.3342(3) 0.4302(11) 0.7279(4) 0.0258(17) Uani 1 1 d . .
H31 H 0.3026 0.3976 0.7322 0.031 Uiso 1 1 calc R U
C32 C 0.3698(3) 0.5205(11) 0.7860(5) 0.0269(17) Uani 1 1 d . .
H32 H 0.3664 0.5592 0.8351 0.032 Uiso 1 1 calc R U
C33 C 0.4095(3) 0.5413(10) 0.7584(4) 0.0236(16) Uani 1 1 d . .
H33 H 0.4388 0.6011 0.7840 0.028 Uiso 1 1 calc R U
C34 C 0.3997(3) 0.4574(10) 0.6836(4) 0.0210(15) Uani 1 1 d . .
C35 C 0.4336(3) 0.4103(10) 0.6431(4) 0.0196(14) Uani 1 1 d . .
C36 C 0.4239(3) 0.2945(10) 0.5813(4) 0.0219(15) Uani 1 1 d . .
C37 C 0.4598(3) 0.2023(11) 0.5545(4) 0.0259(16) Uani 1 1 d . .
H37 H 0.4943 0.2242 0.5679 0.031 Uiso 1 1 calc R U
C38 C 0.4348(3) 0.0751(11) 0.5053(5) 0.0301(18) Uani 1 1 d . .
H38 H 0.4487 -0.0072 0.4786 0.036 Uiso 1 1 calc R U
C39 C 0.3849(3) 0.0925(10) 0.5031(4) 0.0251(16) Uani 1 1 d . .
H39 H 0.3592 0.0204 0.4741 0.030 Uiso 1 1 calc R U
C40 C 0.4855(3) 0.4719(10) 0.6731(4) 0.0204(15) Uani 1 1 d . .
C41 C 0.5135(3) 0.4350(10) 0.7502(4) 0.0226(15) Uani 1 1 d . .
H41 H 0.4994 0.3715 0.7841 0.027 Uiso 1 1 calc R U
C42 C 0.5623(3) 0.4922(10) 0.7767(4) 0.0250(16) Uani 1 1 d . .
H42 H 0.5811 0.4699 0.8293 0.030 Uiso 1 1 calc R U
C43 C 0.5833(3) 0.5805(10) 0.7272(5) 0.0269(17) Uani 1 1 d . .
H43 H 0.6165 0.6182 0.7460 0.032 Uiso 1 1 calc R U
C44 C 0.5565(3) 0.6150(10) 0.6503(5) 0.0254(16) Uani 1 1 d . .
H44 H 0.5712 0.6755 0.6163 0.030 Uiso 1 1 calc R U
C45 C 0.5073(3) 0.5596(10) 0.6232(4) 0.0217(15) Uani 1 1 d . .
H45 H 0.4887 0.5821 0.5705 0.026 Uiso 1 1 calc R U
C46 C 0.2777(3) 0.1880(10) 0.3842(4) 0.0243(16) Uani 1 1 d . .
H46 H 0.3093 0.1801 0.3748 0.029 Uiso 1 1 calc R U
C47 C 0.2334(3) 0.1477(10) 0.3283(4) 0.0246(16) Uani 1 1 d . .
H47 H 0.2290 0.1073 0.2762 0.030 Uiso 1 1 calc R U
C48 C 0.1974(3) 0.1794(12) 0.3650(6) 0.037(2) Uani 1 1 d . .
H48 H 0.1628 0.1649 0.3427 0.045 Uiso 1 1 calc R U
C49 C 0.2051(3) 0.3184(11) 0.5020(5) 0.033(2) Uani 1 1 d . .
C50 C 0.1556(3) 0.3314(13) 0.4939(6) 0.037(2) Uani 1 1 d . .
H50 H 0.1318 0.2784 0.4518 0.044 Uiso 1 1 calc R U
C51 C 0.1425(4) 0.4244(13) 0.5495(5) 0.040(2) Uani 1 1 d . .
H51 H 0.1085 0.4318 0.5480 0.048 Uiso 1 1 calc R U
C52 C 0.1771(3) 0.5082(11) 0.6077(5) 0.0274(17) Uani 1 1 d . .
H52 H 0.1667 0.5796 0.6432 0.033 Uiso 1 1 calc R U
C53 C 0.2272(3) 0.4896(10) 0.6153(5) 0.0261(16) Uani 1 1 d . .
H53 H 0.2506 0.5483 0.6560 0.031 Uiso 1 1 calc R U
C54 C 0.2435(3) 0.3869(11) 0.5644(5) 0.0265(17) Uani 1 1 d . .
N1 N 0.1582(2) 0.6991(8) 0.3267(3) 0.0194(12) Uani 1 1 d . .
N2 N 0.1252(2) 0.8705(8) 0.4403(3) 0.0171(12) Uani 1 1 d . .
N3 N 0.2347(2) 0.8692(9) 0.5404(4) 0.0216(13) Uani 1 1 d . .
N4 N 0.2821(2) 0.8114(9) 0.5611(4) 0.0240(14) Uani 1 1 d . .
N5 N 0.3509(2) 0.3973(8) 0.6665(4) 0.0207(13) Uani 1 1 d . .
N6 N 0.3780(2) 0.2226(9) 0.5467(4) 0.0232(13) Uani 1 1 d . .
N7 N 0.2708(2) 0.2378(9) 0.4511(4) 0.0274(15) Uani 1 1 d . .
N8 N 0.2207(2) 0.2372(9) 0.4419(4) 0.0300(15) Uani 1 1 d . .
Pt1 Pt 0.19464(2) 0.79064(4) 0.43285(2) 0.01726(9) Uani 1 1 d . .
Pt2 Pt 0.31144(2) 0.31361(4) 0.55878(2) 0.01954(9) Uani 1 1 d . .

loop_
_atom_site_aniso_label
_atom_site_aniso_U_11
_atom_site_aniso_U_22
_atom_site_aniso_U_33
_atom_site_aniso_U_23
_atom_site_aniso_U_13
_atom_site_aniso_U_12
C1 0.022(3) 0.017(4) 0.029(4) 0.012(3) 0.011(3) 0.005(3)
C2 0.029(4) 0.021(4) 0.029(4) 0.001(3) 0.014(3) 0.003(3)
C3 0.020(3) 0.030(4) 0.023(4) 0.003(3) 0.011(3) -0.001(3)
C4 0.017(3) 0.031(4) 0.014(3) 0.008(3) 0.002(3) 0.004(3)
C5 0.020(3) 0.027(4) 0.021(4) 0.005(3) 0.007(3) -0.004(3)
C6 0.009(3) 0.020(4) 0.018(3) 0.002(3) -0.002(2) 0.001(3)
C7 0.018(3) 0.022(4) 0.024(4) -0.001(3) 0.005(3) -0.004(3)
C8 0.017(3) 0.031(4) 0.023(4) -0.003(3) 0.008(3) -0.004(3)
C9 0.014(3) 0.023(4) 0.023(3) 0.003(3) 0.003(3) 0.000(3)
C10 0.021(4) 0.023(4) 0.022(4) 0.000(3) 0.006(3) 0.004(3)
C11 0.023(4) 0.029(4) 0.025(4) 0.003(3) 0.012(3) 0.006(3)
C12 0.034(4) 0.032(5) 0.021(4) 0.006(3) 0.009(3) 0.008(4)
C13 0.030(4) 0.030(4) 0.020(4) -0.005(3) -0.003(3) 0.012(3)
C14 0.018(3) 0.031(4) 0.027(4) -0.009(3) 0.004(3) 0.002(3)
C15 0.023(4) 0.027(4) 0.020(4) -0.001(3) 0.006(3) -0.002(3)
C16 0.020(4) 0.025(4) 0.027(4) 0.006(3) 0.003(3) -0.007(3)
C17 0.024(4) 0.039(5) 0.022(4) 0.001(3) 0.001(3) -0.007(4)
C18 0.020(4) 0.026(4) 0.028(4) 0.011(3) -0.003(3) -0.004(3)
C19 0.021(4) 0.022(4) 0.033(4) 0.006(3) 0.010(3) -0.004(3)
C20 0.019(3) 0.019(4) 0.036(4) 0.009(3) 0.002(3) -0.005(3)
C21 0.019(4) 0.027(4) 0.054(5) 0.014(4) 0.010(4) 0.006(3)
C22 0.021(4) 0.028(4) 0.037(4) 0.002(4) 0.010(3) -0.004(3)
C23 0.020(4) 0.029(4) 0.028(4) 0.004(3) 0.011(3) 0.004(3)
C24 0.013(3) 0.022(4) 0.031(4) 0.010(3) 0.005(3) 0.002(3)
C31 0.020(4) 0.031(4) 0.027(4) 0.012(3) 0.007(3) 0.006(3)
C32 0.028(4) 0.028(4) 0.024(4) 0.009(3) 0.007(3) 0.013(3)
C33 0.028(4) 0.020(4) 0.020(3) 0.004(3) 0.003(3) 0.010(3)
C34 0.016(3) 0.019(4) 0.026(4) 0.004(3) 0.002(3) -0.001(3)
C35 0.019(3) 0.020(4) 0.018(3) 0.009(3) 0.002(3) 0.001(3)
C36 0.017(3) 0.025(4) 0.021(3) 0.002(3) 0.001(3) -0.002(3)
C37 0.028(4) 0.026(4) 0.022(4) -0.001(3) 0.006(3) -0.003(3)
C38 0.038(5) 0.025(4) 0.027(4) -0.005(3) 0.009(3) -0.002(4)
C39 0.026(4) 0.022(4) 0.023(4) -0.003(3) 0.000(3) 0.001(3)
C40 0.016(3) 0.021(4) 0.023(4) -0.007(3) 0.004(3) -0.002(3)
C41 0.020(3) 0.022(4) 0.025(4) -0.001(3) 0.005(3) 0.003(3)
C42 0.024(4) 0.024(4) 0.023(4) -0.007(3) 0.002(3) 0.001(3)
C43 0.017(3) 0.023(4) 0.039(4) -0.007(3) 0.005(3) 0.000(3)
C44 0.026(4) 0.022(4) 0.034(4) -0.007(3) 0.016(3) -0.008(3)
C45 0.021(3) 0.022(4) 0.022(3) -0.005(3) 0.007(3) 0.000(3)
C46 0.021(4) 0.022(4) 0.027(4) 0.003(3) 0.002(3) -0.001(3)
C47 0.025(4) 0.023(4) 0.023(4) -0.004(3) 0.003(3) 0.000(3)
C48 0.030(4) 0.028(5) 0.053(6) 0.008(4) 0.008(4) -0.003(4)
C49 0.018(4) 0.030(5) 0.049(5) 0.031(4) 0.005(3) 0.000(3)
C50 0.025(4) 0.043(5) 0.041(5) 0.011(4) 0.007(4) 0.004(4)
C51 0.036(5) 0.048(6) 0.032(5) 0.013(4) 0.004(4) -0.001(4)
C52 0.028(4) 0.027(4) 0.029(4) 0.008(3) 0.011(3) 0.004(3)
C53 0.023(4) 0.023(4) 0.032(4) 0.011(3) 0.006(3) 0.002(3)
C54 0.018(4) 0.029(4) 0.029(4) 0.016(3) 0.000(3) 0.002(3)
N1 0.019(3) 0.019(3) 0.019(3) 0.002(2) 0.004(2) 0.004(2)
N2 0.008(2) 0.021(3) 0.021(3) 0.004(2) 0.001(2) 0.004(2)
N3 0.019(3) 0.025(3) 0.021(3) 0.004(3) 0.004(2) -0.001(3)
N4 0.015(3) 0.027(4) 0.030(3) 0.010(3) 0.006(3) 0.001(3)
N5 0.014(3) 0.025(3) 0.023(3) 0.006(3) 0.005(2) 0.002(2)
N6 0.018(3) 0.026(3) 0.023(3) 0.003(3) 0.003(2) 0.002(3)
N7 0.019(3) 0.020(3) 0.036(4) 0.011(3) -0.003(3) -0.004(3)
N8 0.023(3) 0.028(4) 0.032(4) 0.007(3) -0.004(3) -0.010(3)
Pt1 0.01348(14) 0.02066(16) 0.01726(15) 0.00462(11) 0.00365(11) 0.00163(11)
Pt2 0.01382(14) 0.02088(16) 0.02160(16) 0.00442(12) 0.00112(11) -0.00253(11)

loop_
_atom_type_symbol
_atom_type_description
_atom_type_scat_dispersion_real
_atom_type_scat_dispersion_imag
_atom_type_scat_source
C C 0.0181 0.0091 'International Tables Vol C Tables 4.2.6.8 and 6.1.1.4'
H H 0.0000 0.0000 'International Tables Vol C Tables 4.2.6.8 and 6.1.1.4'
N N 0.0311 0.0180 'International Tables Vol C Tables 4.2.6.8 and 6.1.1.4'
Pt Pt -4.5932 6.9264 'International Tables Vol C Tables 4.2.6.8 and 6.1.1.4'

loop_
_geom_angle_atom_site_label_1
_geom_angle_atom_site_label_2
_geom_angle_atom_site_label_3
_geom_angle
N1 C1 C2 111.2(7)
N1 C1 H1 124.4
C2 C1 H1 124.4
C3 C2 C1 106.4(7)
C3 C2 H2 126.8
C1 C2 H2 126.8
C2 C3 C4 107.5(7)
C2 C3 H3 126.3
C4 C3 H3 126.3
C5 C4 N1 124.8(7)
C5 C4 C3 125.9(7)
N1 C4 C3 107.5(7)
C4 C5 C6 125.0(7)
C4 C5 C10 115.8(6)
C6 C5 C10 119.0(7)
N2 C6 C5 122.1(6)
N2 C6 C7 108.6(6)
C5 C6 C7 127.9(6)
C8 C7 C6 107.3(7)
C8 C7 H7 126.3
C6 C7 H7 126.3
C7 C8 C9 105.5(6)
C7 C8 H8 127.3
C9 C8 H8 127.3
N2 C9 C8 112.1(6)
N2 C9 H9 124.0
C8 C9 H9 124.0
C11 C10 C15 119.5(7)
C11 C10 C5 118.9(7)
C15 C10 C5 121.5(7)
C10 C11 C12 120.6(7)
C10 C11 H11 119.7
C12 C11 H11 119.7
C13 C12 C11 119.6(7)
C13 C12 H12 120.2
C11 C12 H12 120.2
C12 C13 C14 120.5(7)
C12 C13 H13 119.7
C14 C13 H13 119.7
C13 C14 C15 119.5(7)
C13 C14 H14 120.2
C15 C14 H14 120.2
C10 C15 C14 120.4(7)
C10 C15 H15 119.8
C14 C15 H15 119.8
N3 C16 C17 109.6(7)
N3 C16 H16 125.2
C17 C16 H16 125.2
C18 C17 C16 105.5(7)
C18 C17 H17 127.2
C16 C17 H17 127.2
N4 C18 C17 108.0(7)
N4 C18 H18 126.0
C17 C18 H18 126.0
C24 C19 C20 124.7(8)
C24 C19 N4 114.7(7)
C20 C19 N4 120.5(7)
C21 C20 C19 117.7(8)
C21 C20 H20 121.1
C19 C20 H20 121.1
C20 C21 C22 119.8(7)
C20 C21 H21 120.1
C22 C21 H21 120.1
C21 C22 C23 120.6(8)
C21 C22 H22 119.7
C23 C22 H22 119.7
C24 C23 C22 121.5(8)
C24 C23 H23 119.3
C22 C23 H23 119.3
C23 C24 C19 115.6(7)
C23 C24 Pt1 130.7(6)
C19 C24 Pt1 113.7(6)
N5 C31 C32 110.7(7)
N5 C31 H31 124.6
C32 C31 H31 124.6
C33 C32 C31 106.7(7)
C33 C32 H32 126.6
C31 C32 H32 126.6
C32 C33 C34 108.3(7)
C32 C33 H33 125.8
C34 C33 H33 125.8
C35 C34 N5 124.7(7)
C35 C34 C33 127.9(7)
N5 C34 C33 106.1(6)
C36 C35 C34 124.5(7)
C36 C35 C40 116.9(6)
C34 C35 C40 118.3(7)
N6 C36 C35 124.7(7)
N6 C36 C37 107.6(7)
C35 C36 C37 126.4(7)
C38 C37 C36 107.2(7)
C38 C37 H37 126.4
C36 C37 H37 126.4
C37 C38 C39 106.0(7)
C37 C38 H38 127.0
C39 C38 H38 127.0
N6 C39 C38 111.5(7)
N6 C39 H39 124.3
C38 C39 H39 124.3
C45 C40 C41 119.6(7)
C45 C40 C35 119.8(7)
C41 C40 C35 120.5(7)
C42 C41 C40 119.4(7)
C42 C41 H41 120.3
C40 C41 H41 120.3
C43 C42 C41 120.5(7)
C43 C42 H42 119.7
C41 C42 H42 119.7
C42 C43 C44 120.7(7)
C42 C43 H43 119.6
C44 C43 H43 119.6
C43 C44 C45 119.3(7)
C43 C44 H44 120.4
C45 C44 H44 120.4
C40 C45 C44 120.4(7)
C40 C45 H45 119.8
C44 C45 H45 119.8
N7 C46 C47 112.3(7)
N7 C46 H46 123.9
C47 C46 H46 123.9
C48 C47 C46 104.8(7)
C48 C47 H47 127.6
C46 C47 H47 127.6
C47 C48 N8 108.1(8)
C47 C48 H48 126.0
N8 C48 H48 126.0
C50 C49 N8 118.5(9)
C50 C49 C54 126.0(9)
N8 C49 C54 115.4(7)
C51 C50 C49 116.2(9)
C51 C50 H50 121.9
C49 C50 H50 121.9
C50 C51 C52 121.4(9)
C50 C51 H51 119.3
C52 C51 H51 119.3
C51 C52 C53 120.8(8)
C51 C52 H52 119.6
C53 C52 H52 119.6
C54 C53 C52 120.9(8)
C54 C53 H53 119.5
C52 C53 H53 119.5
C53 C54 C49 114.2(7)
C53 C54 Pt2 133.6(6)
C49 C54 Pt2 112.2(6)
C1 N1 C4 107.4(6)
C1 N1 Pt1 127.3(5)
C4 N1 Pt1 125.3(5)
C9 N2 C6 106.4(6)
C9 N2 Pt1 128.8(5)
C6 N2 Pt1 123.0(4)
C16 N3 N4 107.5(6)
C16 N3 Pt1 138.9(5)
N4 N3 Pt1 113.5(5)
N3 N4 C18 109.4(6)
N3 N4 C19 116.1(6)
C18 N4 C19 133.8(7)
C31 N5 C34 108.0(6)
C31 N5 Pt2 127.3(5)
C34 N5 Pt2 123.9(5)
C39 N6 C36 107.6(6)
C39 N6 Pt2 127.6(5)
C36 N6 Pt2 124.8(5)
C46 N7 N8 107.4(6)
C46 N7 Pt2 138.8(6)
N8 N7 Pt2 113.8(5)
N7 N8 C48 107.5(7)
N7 N8 C49 115.8(7)
C48 N8 C49 135.6(7)
N1 Pt1 C24 96.8(3)
N1 Pt1 N3 176.0(3)
C24 Pt1 N3 79.9(3)
N1 Pt1 N2 85.7(2)
C24 Pt1 N2 176.4(3)
N3 Pt1 N2 97.7(2)
N7 Pt2 C54 80.6(3)
N7 Pt2 N5 178.0(3)
C54 Pt2 N5 98.0(3)
N7 Pt2 N6 95.2(3)
C54 Pt2 N6 175.2(3)
N5 Pt2 N6 86.3(2)

loop_
_geom_bond_atom_site_label_1
_geom_bond_atom_site_label_2
_geom_bond_distance
C1 N1 1.339(10)
C1 C2 1.396(11)
C1 H1 0.9500
C2 C3 1.390(11)
C2 H2 0.9500
C3 C4 1.417(11)
C3 H3 0.9500
C4 C5 1.391(11)
C4 N1 1.405(9)
C5 C6 1.414(10)
C5 C10 1.488(10)
C6 N2 1.405(8)
C6 C7 1.428(10)
C7 C8 1.380(10)
C7 H7 0.9500
C8 C9 1.431(10)
C8 H8 0.9500
C9 N2 1.326(9)
C9 H9 0.9500
C10 C11 1.383(11)
C10 C15 1.393(10)
C11 C12 1.405(11)
C11 H11 0.9500
C12 C13 1.379(12)
C12 H12 0.9500
C13 C14 1.393(12)
C13 H13 0.9500
C14 C15 1.399(10)
C14 H14 0.9500
C15 H15 0.9500
C16 N3 1.327(10)
C16 C17 1.411(10)
C16 H16 0.9500
C17 C18 1.370(12)
C17 H17 0.9500
C18 N4 1.363(10)
C18 H18 0.9500
C19 C24 1.384(11)
C19 C20 1.403(10)
C19 N4 1.414(10)
C20 C21 1.373(12)
C20 H20 0.9500
C21 C22 1.384(12)
C21 H21 0.9500
C22 C23 1.405(10)
C22 H22 0.9500
C23 C24 1.381(11)
C23 H23 0.9500
C24 Pt1 2.017(7)
C31 N5 1.324(10)
C31 C32 1.412(12)
C31 H31 0.9500
C32 C33 1.349(11)
C32 H32 0.9500
C33 C34 1.436(11)
C33 H33 0.9500
C34 C35 1.394(10)
C34 N5 1.404(9)
C35 C36 1.391(11)
C35 C40 1.490(10)
C36 N6 1.389(9)
C36 C37 1.428(11)
C37 C38 1.385(11)
C37 H37 0.9500
C38 C39 1.402(11)
C38 H38 0.9500
C39 N6 1.331(10)
C39 H39 0.9500
C40 C45 1.390(11)
C40 C41 1.402(10)
C41 C42 1.396(10)
C41 H41 0.9500
C42 C43 1.374(12)
C42 H42 0.9500
C43 C44 1.387(11)
C43 H43 0.9500
C44 C45 1.403(10)
C44 H44 0.9500
C45 H45 0.9500
C46 N7 1.312(11)
C46 C47 1.396(10)
C46 H46 0.9500
C47 C48 1.370(12)
C47 H47 0.9500
C48 N8 1.411(12)
C48 H48 0.9500
C49 C50 1.364(11)
C49 N8 1.412(12)
C49 C54 1.418(12)
C50 C51 1.359(14)
C50 H50 0.9500
C51 C52 1.375(13)
C51 H51 0.9500
C52 C53 1.386(11)
C52 H52 0.9500
C53 C54 1.382(12)
C53 H53 0.9500
C54 Pt2 2.026(8)
N1 Pt1 2.007(6)
N2 Pt1 2.094(5)
N3 N4 1.362(8)
N3 Pt1 2.019(6)
N5 Pt2 2.030(6)
N6 Pt2 2.073(6)
N7 N8 1.374(9)
N7 Pt2 2.020(7)

loop_
_geom_torsion_atom_site_label_1
_geom_torsion_atom_site_label_2
_geom_torsion_atom_site_label_3
_geom_torsion_atom_site_label_4
_geom_torsion
N1 C1 C2 C3 1.3(9)
C1 C2 C3 C4 -1.9(8)
C2 C3 C4 C5 -162.9(7)
C2 C3 C4 N1 1.9(8)
N1 C4 C5 C6 -8.7(12)
C3 C4 C5 C6 153.5(8)
N1 C4 C5 C10 177.3(7)
C3 C4 C5 C10 -20.4(11)
C4 C5 C6 N2 2.3(12)
C10 C5 C6 N2 176.1(7)
C4 C5 C6 C7 -163.0(8)
C10 C5 C6 C7 10.8(12)
N2 C6 C7 C8 -2.2(8)
C5 C6 C7 C8 164.6(8)
C6 C7 C8 C9 1.4(9)
C7 C8 C9 N2 0.0(9)
C4 C5 C10 C11 -62.1(10)
C6 C5 C10 C11 123.5(8)
C4 C5 C10 C15 115.0(8)
C6 C5 C10 C15 -59.3(11)
C15 C10 C11 C12 0.0(12)
C5 C10 C11 C12 177.2(8)
C10 C11 C12 C13 -0.5(13)
C11 C12 C13 C14 0.7(13)
C12 C13 C14 C15 -0.4(12)
C11 C10 C15 C14 0.4(12)
C5 C10 C15 C14 -176.8(7)
C13 C14 C15 C10 -0.2(12)
N3 C16 C17 C18 1.2(9)
C16 C17 C18 N4 -0.6(9)
C24 C19 C20 C21 1.3(12)
N4 C19 C20 C21 -173.7(7)
C19 C20 C21 C22 1.8(12)
C20 C21 C22 C23 -1.7(13)
C21 C22 C23 C24 -1.5(13)
C22 C23 C24 C19 4.3(12)
C22 C23 C24 Pt1 -176.3(6)
C20 C19 C24 C23 -4.3(12)
N4 C19 C24 C23 171.0(7)
C20 C19 C24 Pt1 176.2(6)
N4 C19 C24 Pt1 -8.5(9)
N5 C31 C32 C33 -0.4(9)
C31 C32 C33 C34 -2.4(9)
C32 C33 C34 C35 -162.9(8)
C32 C33 C34 N5 4.1(8)
N5 C34 C35 C36 -1.4(12)
C33 C34 C35 C36 163.5(8)
N5 C34 C35 C40 -174.1(7)
C33 C34 C35 C40 -9.3(12)
C34 C35 C36 N6 6.4(12)
C40 C35 C36 N6 179.3(7)
C34 C35 C36 C37 -158.9(8)
C40 C35 C36 C37 13.9(11)
N6 C36 C37 C38 -0.9(9)
C35 C36 C37 C38 166.4(8)
C36 C37 C38 C39 0.1(9)
C37 C38 C39 N6 0.8(10)
C36 C35 C40 C45 61.2(10)
C34 C35 C40 C45 -125.5(8)
C36 C35 C40 C41 -115.6(8)
C34 C35 C40 C41 57.7(10)
C45 C40 C41 C42 2.3(11)
C35 C40 C41 C42 179.1(7)
C40 C41 C42 C43 -1.6(12)
C41 C42 C43 C44 0.2(12)
C42 C43 C44 C45 0.4(12)
C41 C40 C45 C44 -1.7(11)
C35 C40 C45 C44 -178.6(7)
C43 C44 C45 C40 0.4(12)
N7 C46 C47 C48 1.1(10)
C46 C47 C48 N8 -0.2(9)
N8 C49 C50 C51 -174.0(8)
C54 C49 C50 C51 2.7(13)
C49 C50 C51 C52 3.5(14)
C50 C51 C52 C53 -5.0(14)
C51 C52 C53 C54 0.2(12)
C52 C53 C54 C49 5.4(11)
C52 C53 C54 Pt2 -175.3(6)
C50 C49 C54 C53 -7.1(12)
N8 C49 C54 C53 169.7(7)
C50 C49 C54 Pt2 173.4(7)
N8 C49 C54 Pt2 -9.8(9)
C2 C1 N1 C4 -0.1(8)
C2 C1 N1 Pt1 -178.2(5)
C5 C4 N1 C1 163.9(7)
C3 C4 N1 C1 -1.1(8)
C5 C4 N1 Pt1 -18.0(11)
C3 C4 N1 Pt1 177.0(5)
C8 C9 N2 C6 -1.4(9)
C8 C9 N2 Pt1 163.5(5)
C5 C6 N2 C9 -165.6(7)
C7 C6 N2 C9 2.2(8)
C5 C6 N2 Pt1 28.4(9)
C7 C6 N2 Pt1 -163.8(5)
C17 C16 N3 N4 -1.4(9)
C17 C16 N3 Pt1 174.3(6)
C16 N3 N4 C18 1.0(8)
Pt1 N3 N4 C18 -175.9(5)
C16 N3 N4 C19 -170.7(6)
Pt1 N3 N4 C19 12.4(8)
C17 C18 N4 N3 -0.2(9)
C17 C18 N4 C19 169.4(8)
C24 C19 N4 N3 -2.6(10)
C20 C19 N4 N3 172.9(7)
C24 C19 N4 C18 -171.7(8)
C20 C19 N4 C18 3.8(13)
C32 C31 N5 C34 3.1(9)
C32 C31 N5 Pt2 -167.0(5)
C35 C34 N5 C31 163.3(7)
C33 C34 N5 C31 -4.4(8)
C35 C34 N5 Pt2 -26.3(10)
C33 C34 N5 Pt2 166.1(5)
C38 C39 N6 C36 -1.4(9)
C38 C39 N6 Pt2 176.0(5)
C35 C36 N6 C39 -166.2(7)
C37 C36 N6 C39 1.4(8)
C35 C36 N6 Pt2 16.3(11)
C37 C36 N6 Pt2 -176.0(5)
C47 C46 N7 N8 -1.5(9)
C47 C46 N7 Pt2 179.0(6)
C46 N7 N8 C48 1.3(9)
Pt2 N7 N8 C48 -179.0(5)
C46 N7 N8 C49 -168.0(7)
Pt2 N7 N8 C49 11.6(8)
C47 C48 N8 N7 -0.7(9)
C47 C48 N8 C49 165.5(9)
C50 C49 N8 N7 175.9(7)
C54 C49 N8 N7 -1.1(10)
C50 C49 N8 C48 10.5(14)
C54 C49 N8 C48 -166.5(9)
